data_7043322
loop_
_publ_author_name
'Uslu, Aylin'
'T\"umay, S\"ureyya O\(guz'
'\,Senocak, Ahmet'
'Yuksel, Fatma'
'\"Ozcan, Elif'
'Ye\,silot, Serkan'

_publ_section_title
;
 Imidazole/Benzimidazole-Modified Cyclotriphosphazenes as Highly Selective
 Fluorescent Probes for Cu2+: Synthesis, Configurational Isomers, and
 Crystal Structures
;
_journal_name_full 'Dalton Trans.'
_journal_paper_doi 10.1039/C7DT01134B
_journal_year 2017
_chemical_formula_sum 'C38 H30 N7 O2 P3'
_chemical_formula_weight 709.60
_chemical_name_common 14gyte218_AU_FC_fenol_Bi_
_space_group_crystal_system triclinic
_space_group_IT_number 2
_space_group_name_Hall '-P 1'
_space_group_name_H-M_alt 'P -1'
_symmetry_space_group_name_Hall '-P 1'
_symmetry_space_group_name_H-M 'P -1'
_atom_sites_solution_hydrogens geom
_audit_update_record
;
2017-01-06 deposited with the CCDC.
2017-06-13 downloaded from the CCDC.
;
_cell_angle_alpha 81.422(2)
_cell_angle_beta 89.989(2)
_cell_angle_gamma 79.340(2)
_cell_formula_units_Z 2
_cell_length_a 9.3179(4)
_cell_length_b 11.1854(5)
_cell_length_c 16.7744(7)
_cell_measurement_reflns_used 9994
_cell_measurement_temperature 120.(2)
_cell_measurement_theta_max 28.2954
_cell_measurement_theta_min 2.3920
_cell_volume 1698.24(13)
_computing_cell_refinement 'SAINT V8.34A (Bruker AXS Inc., 2013)'
_computing_data_reduction 'SAINT V8.34A (Bruker AXS Inc., 2013)'
_computing_structure_refinement 'SHELXL-2014 (Sheldrick, 2014)'
_computing_structure_solution 'SHELXS-97 (Sheldrick, 2008)'
_diffrn_ambient_temperature 120.(2)
_diffrn_detector_area_resol_mean 8.3333
_diffrn_measured_fraction_theta_full 0.991
_diffrn_measured_fraction_theta_max 0.991
_diffrn_measurement_device_type 'Bruker APEX-II CCD'
_diffrn_measurement_method '\f and \w scans'
_diffrn_radiation_monochromator multilayer
_diffrn_radiation_type MoK\a
_diffrn_radiation_wavelength 0.71073
_diffrn_reflns_av_R_equivalents 0.0320
_diffrn_reflns_av_unetI/netI 0.0423
_diffrn_reflns_limit_h_max 12
_diffrn_reflns_limit_h_min -12
_diffrn_reflns_limit_k_max 14
_diffrn_reflns_limit_k_min -14
_diffrn_reflns_limit_l_max 22
_diffrn_reflns_limit_l_min -22
_diffrn_reflns_number 29301
_diffrn_reflns_theta_full 28.36
_diffrn_reflns_theta_max 28.36
_diffrn_reflns_theta_min 1.23
_diffrn_source ImuS
_exptl_absorpt_coefficient_mu 0.222
_exptl_absorpt_correction_T_max 0.95
_exptl_absorpt_correction_T_min 0.89
_exptl_absorpt_correction_type multi-scan
_exptl_absorpt_process_details 'SADABS V2014/2 (Bruker AXS Inc.)'
_exptl_crystal_colour colourless
_exptl_crystal_density_diffrn 1.388
_exptl_crystal_density_method 'not measured'
_exptl_crystal_description block
_exptl_crystal_F_000 736
_exptl_crystal_size_max 0.304
_exptl_crystal_size_mid 0.295
_exptl_crystal_size_min 0.244
_refine_diff_density_max 0.456
_refine_diff_density_min -0.456
_refine_ls_extinction_method none
_refine_ls_goodness_of_fit_ref 1.011
_refine_ls_hydrogen_treatment constr
_refine_ls_matrix_type full
_refine_ls_number_parameters 451
_refine_ls_number_reflns 8423
_refine_ls_number_restraints 0
_refine_ls_restrained_S_all 1.011
_refine_ls_R_factor_all 0.0580
_refine_ls_R_factor_gt 0.0407
_refine_ls_shift/su_max 0.001
_refine_ls_shift/su_mean 0.000
_refine_ls_structure_factor_coef Fsqd
_refine_ls_weighting_details 'w=1/[\s^2^(Fo^2^)+(0.0410P)^2^+1.2596P] where P=(Fo^2^+2Fc^2^)/3'
_refine_ls_weighting_scheme calc
_refine_ls_wR_factor_gt 0.0935
_refine_ls_wR_factor_ref 0.1016
_reflns_number_gt 6632
_reflns_number_total 8423
_reflns_threshold_expression 'I > 2\s(I)'
_cod_data_source_file c7dt01134b2.cif
_cod_data_source_block I
_cod_database_code 7043322

loop_
_space_group_symop_operation_xyz
'x, y, z'
'-x, -y, -z'

loop_
_atom_site_type_symbol
_atom_site_label
_atom_site_fract_x
_atom_site_fract_y
_atom_site_fract_z
_atom_site_U_iso_or_equiv
_atom_site_adp_type
_atom_site_calc_flag
_atom_site_refinement_flags_adp
_atom_site_refinement_flags_posn
_atom_site_occupancy
P P1 0.71930(5) 0.60412(4) 0.65634(3) 0.01290(10) Uani d . . 1
P P2 0.67154(5) 0.52031(4) 0.81615(3) 0.01263(10) Uani d . . 1
P P3 0.44346(5) 0.57300(4) 0.70577(3) 0.01309(10) Uani d . . 1
N N1 0.76544(15) 0.58348(13) 0.75036(8) 0.0147(3) Uani d . . 1
N N2 0.50873(15) 0.51411(13) 0.79326(8) 0.0143(3) Uani d . . 1
N N3 0.55048(15) 0.60165(13) 0.63640(8) 0.0150(3) Uani d . . 1
N N4 0.75840(16) 0.37564(13) 0.85174(8) 0.0151(3) Uani d . . 1
N N5 0.81451(18) 0.16818(14) 0.86829(10) 0.0257(4) Uani d . . 1
N N6 0.32527(15) 0.70554(13) 0.71026(8) 0.0152(3) Uani d . . 1
N N7 0.23298(18) 0.90807(14) 0.67613(10) 0.0234(3) Uani d . . 1
O O1 0.67910(13) 0.57510(11) 0.89759(7) 0.0160(3) Uani d . . 1
O O2 0.33311(13) 0.49144(11) 0.68116(7) 0.0174(3) Uani d . . 1
C C1 0.82621(18) 0.48595(16) 0.60806(10) 0.0152(3) Uani d . . 1
C C2 0.7988(2) 0.48080(18) 0.52703(11) 0.0222(4) Uani d . . 1
H H2 0.7316 0.5451 0.496 0.027 Uiso calc U R 1
C C3 0.8688(2) 0.38265(19) 0.49156(12) 0.0253(4) Uani d . . 1
H H3 0.8504 0.3799 0.4362 0.03 Uiso calc U R 1
C C4 0.9656(2) 0.28861(18) 0.53697(12) 0.0249(4) Uani d . . 1
H H4 1.0117 0.2201 0.513 0.03 Uiso calc U R 1
C C5 0.9957(2) 0.29358(19) 0.61687(12) 0.0271(4) Uani d . . 1
H H5 1.0638 0.2294 0.6474 0.033 Uiso calc U R 1
C C6 0.9266(2) 0.39244(18) 0.65264(11) 0.0223(4) Uani d . . 1
H H6 0.9479 0.3961 0.7075 0.027 Uiso calc U R 1
C C7 0.75327(18) 0.75129(15) 0.61054(10) 0.0143(3) Uani d . . 1
C C8 0.67888(19) 0.80775(17) 0.53842(11) 0.0186(4) Uani d . . 1
H H8 0.6103 0.7688 0.5153 0.022 Uiso calc U R 1
C C9 0.7047(2) 0.92011(17) 0.50061(11) 0.0209(4) Uani d . . 1
H H9 0.6547 0.9577 0.4513 0.025 Uiso calc U R 1
C C10 0.8034(2) 0.97784(17) 0.53462(11) 0.0211(4) Uani d . . 1
H H10 0.8211 1.055 0.5086 0.025 Uiso calc U R 1
C C11 0.8765(2) 0.92326(17) 0.60655(11) 0.0209(4) Uani d . . 1
H H11 0.9432 0.9636 0.6301 0.025 Uiso calc U R 1
C C12 0.8526(2) 0.80979(17) 0.64444(11) 0.0188(4) Uani d . . 1
H H12 0.9039 0.7721 0.6934 0.023 Uiso calc U R 1
C C13 0.7157(2) 0.26532(16) 0.84433(12) 0.0219(4) Uani d . . 1
H H13 0.6223 0.2611 0.8235 0.026 Uiso calc U R 1
C C14 0.9339(2) 0.21435(16) 0.89295(10) 0.0187(4) Uani d . . 1
C C15 1.0708(2) 0.15190(17) 0.92476(11) 0.0227(4) Uani d . . 1
H H15 1.0946 0.0646 0.9328 0.027 Uiso calc U R 1
C C16 1.1700(2) 0.22153(18) 0.94411(11) 0.0220(4) Uani d . . 1
H H16 1.2637 0.181 0.9657 0.026 Uiso calc U R 1
C C17 1.1361(2) 0.34984(18) 0.93277(11) 0.0218(4) Uani d . . 1
H H17 1.2072 0.3946 0.9468 0.026 Uiso calc U R 1
C C18 1.0013(2) 0.41338(17) 0.90155(11) 0.0196(4) Uani d . . 1
H H18 0.9779 0.5007 0.8935 0.024 Uiso calc U R 1
C C19 0.90217(19) 0.34259(16) 0.88263(10) 0.0154(3) Uani d . . 1
C C20 0.60990(19) 0.69789(16) 0.90019(10) 0.0168(4) Uani d . . 1
C C21 0.6716(2) 0.79342(17) 0.86248(11) 0.0218(4) Uani d . . 1
H H21 0.7574 0.7777 0.8322 0.026 Uiso calc U R 1
C C22 0.6059(3) 0.91285(19) 0.86971(13) 0.0313(5) Uani d . . 1
H H22 0.6472 0.9801 0.8447 0.038 Uiso calc U R 1
C C23 0.4806(3) 0.9340(2) 0.91315(13) 0.0369(6) Uani d . . 1
H H23 0.4355 1.0161 0.9175 0.044 Uiso calc U R 1
C C24 0.4201(2) 0.8373(2) 0.95048(13) 0.0371(6) Uani d . . 1
H H24 0.3339 0.8532 0.9804 0.045 Uiso calc U R 1
C C25 0.4849(2) 0.7166(2) 0.94438(12) 0.0263(4) Uani d . . 1
H H25 0.4444 0.6492 0.9698 0.032 Uiso calc U R 1
C C26 0.3218(2) 0.81397(16) 0.65716(11) 0.0204(4) Uani d . . 1
H H26 0.3799 0.8186 0.6107 0.025 Uiso calc U R 1
C C27 0.17081(19) 0.86329(16) 0.74727(11) 0.0172(4) Uani d . . 1
C C28 0.0678(2) 0.92509(17) 0.79437(11) 0.0209(4) Uani d . . 1
H H28 0.0287 1.0103 0.7796 0.025 Uiso calc U R 1
C C29 0.0244(2) 0.85863(18) 0.86302(12) 0.0228(4) Uani d . . 1
H H29 -0.0458 0.8988 0.8961 0.027 Uiso calc U R 1
C C30 0.0816(2) 0.73300(18) 0.88502(12) 0.0239(4) Uani d . . 1
H H30 0.0499 0.6901 0.933 0.029 Uiso calc U R 1
C C31 0.1830(2) 0.66990(17) 0.83867(11) 0.0202(4) Uani d . . 1
H H31 0.2213 0.5846 0.8533 0.024 Uiso calc U R 1
C C32 0.22581(18) 0.73769(16) 0.76971(10) 0.0152(3) Uani d . . 1
C C33 0.3865(2) 0.36419(16) 0.68317(11) 0.0190(4) Uani d . . 1
C C34 0.4981(2) 0.32475(19) 0.63400(12) 0.0266(4) Uani d . . 1
H H34 0.5401 0.382 0.5981 0.032 Uiso calc U R 1
C C35 0.5476(3) 0.1986(2) 0.63831(14) 0.0355(5) Uani d . . 1
H H35 0.6263 0.1691 0.6061 0.043 Uiso calc U R 1
C C36 0.4835(3) 0.1163(2) 0.68885(15) 0.0403(6) Uani d . . 1
H H36 0.5174 0.0304 0.691 0.048 Uiso calc U R 1
C C37 0.3700(3) 0.1584(2) 0.73635(14) 0.0373(5) Uani d . . 1
H H37 0.3249 0.1012 0.7704 0.045 Uiso calc U R 1
C C38 0.3213(2) 0.28363(18) 0.73478(12) 0.0267(4) Uani d . . 1
H H38 0.2449 0.3132 0.7684 0.032 Uiso calc U R 1

loop_
_atom_site_aniso_label
_atom_site_aniso_U_11
_atom_site_aniso_U_22
_atom_site_aniso_U_33
_atom_site_aniso_U_12
_atom_site_aniso_U_13
_atom_site_aniso_U_23
P1 0.0126(2) 0.0136(2) 0.0118(2) -0.00155(17) 0.00065(16) -0.00110(16)
P2 0.0148(2) 0.0111(2) 0.0115(2) -0.00154(17) -0.00046(16) -0.00125(16)
P3 0.0122(2) 0.0127(2) 0.0140(2) -0.00168(17) 0.00004(16) -0.00160(16)
N1 0.0150(7) 0.0158(7) 0.0131(7) -0.0026(6) -0.0010(5) -0.0019(6)
N2 0.0155(7) 0.0133(7) 0.0136(7) -0.0027(6) 0.0014(5) -0.0002(6)
N3 0.0143(7) 0.0171(7) 0.0126(7) -0.0010(6) -0.0001(5) -0.0014(6)
N4 0.0162(7) 0.0129(7) 0.0157(7) -0.0017(6) -0.0018(6) -0.0017(6)
N5 0.0262(9) 0.0152(8) 0.0349(9) -0.0013(7) -0.0070(7) -0.0044(7)
N6 0.0144(7) 0.0141(7) 0.0158(7) -0.0011(6) 0.0031(6) -0.0001(6)
N7 0.0256(9) 0.0173(8) 0.0244(8) -0.0006(7) 0.0056(7) 0.0017(7)
O1 0.0211(6) 0.0131(6) 0.0125(6) 0.0001(5) -0.0015(5) -0.0018(5)
O2 0.0139(6) 0.0162(6) 0.0217(6) -0.0027(5) -0.0018(5) -0.0021(5)
C1 0.0134(8) 0.0152(8) 0.0171(8) -0.0027(7) 0.0033(6) -0.0024(7)
C2 0.0201(9) 0.0266(10) 0.0175(9) 0.0027(8) -0.0011(7) -0.0046(8)
C3 0.0229(10) 0.0327(11) 0.0209(9) -0.0014(9) 0.0006(8) -0.0108(8)
C4 0.0212(10) 0.0236(10) 0.0314(10) -0.0008(8) 0.0064(8) -0.0131(8)
C5 0.0249(10) 0.0242(10) 0.0274(10) 0.0071(8) 0.0001(8) -0.0031(8)
C6 0.0219(10) 0.0243(10) 0.0189(9) 0.0011(8) -0.0008(7) -0.0046(8)
C7 0.0137(8) 0.0140(8) 0.0141(8) -0.0002(7) 0.0029(6) -0.0017(6)
C8 0.0163(9) 0.0204(9) 0.0189(9) -0.0040(7) -0.0005(7) -0.0013(7)
C9 0.0214(9) 0.0190(9) 0.0195(9) -0.0006(8) 0.0000(7) 0.0020(7)
C10 0.0240(10) 0.0151(9) 0.0230(9) -0.0029(7) 0.0051(7) 0.0002(7)
C11 0.0229(9) 0.0195(9) 0.0224(9) -0.0078(8) 0.0027(7) -0.0058(7)
C12 0.0214(9) 0.0200(9) 0.0150(8) -0.0043(7) -0.0002(7) -0.0016(7)
C13 0.0237(10) 0.0142(9) 0.0279(10) -0.0040(7) -0.0028(8) -0.0032(7)
C14 0.0230(9) 0.0163(9) 0.0164(8) -0.0017(7) -0.0001(7) -0.0033(7)
C15 0.0264(10) 0.0165(9) 0.0222(9) 0.0049(8) -0.0023(8) -0.0041(7)
C16 0.0193(9) 0.0252(10) 0.0178(9) 0.0047(8) -0.0025(7) -0.0031(8)
C17 0.0206(9) 0.0245(10) 0.0205(9) -0.0064(8) -0.0036(7) -0.0010(8)
C18 0.0212(9) 0.0163(9) 0.0205(9) -0.0040(7) -0.0023(7) 0.0001(7)
C19 0.0169(8) 0.0156(8) 0.0116(8) 0.0009(7) -0.0002(6) -0.0004(7)
C20 0.0190(9) 0.0158(8) 0.0145(8) 0.0023(7) -0.0052(7) -0.0059(7)
C21 0.0268(10) 0.0180(9) 0.0201(9) -0.0016(8) -0.0030(7) -0.0048(7)
C22 0.0467(13) 0.0170(10) 0.0287(11) -0.0008(9) -0.0097(10) -0.0045(8)
C23 0.0475(14) 0.0269(11) 0.0312(11) 0.0140(10) -0.0112(10) -0.0135(9)
C24 0.0276(11) 0.0483(14) 0.0319(12) 0.0130(10) -0.0004(9) -0.0196(11)
C25 0.0242(10) 0.0316(11) 0.0241(10) -0.0036(9) 0.0024(8) -0.0095(8)
C26 0.0236(10) 0.0168(9) 0.0183(9) -0.0015(8) 0.0036(7) 0.0026(7)
C27 0.0166(9) 0.0155(8) 0.0190(8) -0.0026(7) -0.0010(7) -0.0017(7)
C28 0.0212(9) 0.0163(9) 0.0249(9) -0.0007(7) 0.0001(7) -0.0055(7)
C29 0.0193(9) 0.0256(10) 0.0254(10) -0.0043(8) 0.0059(8) -0.0103(8)
C30 0.0251(10) 0.0272(10) 0.0207(9) -0.0086(8) 0.0078(8) -0.0032(8)
C31 0.0204(9) 0.0165(9) 0.0231(9) -0.0043(7) 0.0027(7) -0.0001(7)
C32 0.0120(8) 0.0173(8) 0.0169(8) -0.0032(7) 0.0007(6) -0.0041(7)
C33 0.0211(9) 0.0141(8) 0.0218(9) -0.0027(7) -0.0087(7) -0.0034(7)
C34 0.0283(11) 0.0245(10) 0.0280(10) -0.0032(8) -0.0037(8) -0.0095(8)
C35 0.0384(13) 0.0289(12) 0.0397(12) 0.0036(10) -0.0082(10) -0.0188(10)
C36 0.0533(15) 0.0170(10) 0.0488(14) 0.0008(10) -0.0258(12) -0.0083(10)
C37 0.0504(15) 0.0235(11) 0.0383(12) -0.0146(10) -0.0171(11) 0.0038(9)
C38 0.0300(11) 0.0225(10) 0.0280(10) -0.0091(9) -0.0062(8) -0.0001(8)

loop_
_atom_type_symbol
_atom_type_description
_atom_type_scat_dispersion_real
_atom_type_scat_dispersion_imag
_atom_type_scat_source
C C 0.0033 0.0016 'International Tables Vol C Tables 4.2.6.8 and 6.1.1.4'
H H 0.0000 0.0000 'International Tables Vol C Tables 4.2.6.8 and 6.1.1.4'
N N 0.0061 0.0033 'International Tables Vol C Tables 4.2.6.8 and 6.1.1.4'
O O 0.0106 0.0060 'International Tables Vol C Tables 4.2.6.8 and 6.1.1.4'
P P 0.1023 0.0942 'International Tables Vol C Tables 4.2.6.8 and 6.1.1.4'

loop_
_geom_angle_atom_site_label_1
_geom_angle_atom_site_label_2
_geom_angle_atom_site_label_3
_geom_angle
N1 P1 N3 115.78(7)
N1 P1 C7 108.72(8)
N3 P1 C7 106.99(8)
N1 P1 C1 109.73(8)
N3 P1 C1 106.23(8)
C7 P1 C1 109.21(8)
N1 P2 N2 118.57(8)
N1 P2 O1 110.19(7)
N2 P2 O1 110.96(7)
N1 P2 N4 110.25(8)
N2 P2 N4 107.74(7)
O1 P2 N4 96.94(7)
N3 P3 O2 111.89(7)
N3 P3 N2 119.16(8)
O2 P3 N2 107.72(7)
N3 P3 N6 106.61(7)
O2 P3 N6 99.65(7)
N2 P3 N6 110.04(7)
P2 N1 P1 121.04(9)
P2 N2 P3 119.63(9)
P3 N3 P1 120.85(9)
C13 N4 C19 105.16(14)
C13 N4 P2 128.38(13)
C19 N4 P2 125.60(12)
C13 N5 C14 104.59(15)
C26 N6 C32 104.85(14)
C26 N6 P3 124.53(12)
C32 N6 P3 130.17(12)
C26 N7 C27 104.77(15)
C20 O1 P2 118.98(10)
C33 O2 P3 117.70(11)
C6 C1 C2 119.35(16)
C6 C1 P1 120.46(13)
C2 C1 P1 119.90(14)
C3 C2 C1 120.44(17)
C3 C2 H2 119.8
C1 C2 H2 119.8
C4 C3 C2 119.73(18)
C4 C3 H3 120.1
C2 C3 H3 120.1
C5 C4 C3 120.43(18)
C5 C4 H4 119.8
C3 C4 H4 119.8
C4 C5 C6 120.06(18)
C4 C5 H5 120.0
C6 C5 H5 120.0
C5 C6 C1 119.96(17)
C5 C6 H6 120.0
C1 C6 H6 120.0
C12 C7 C8 119.41(16)
C12 C7 P1 121.82(13)
C8 C7 P1 118.77(13)
C9 C8 C7 120.28(17)
C9 C8 H8 119.9
C7 C8 H8 119.9
C8 C9 C10 120.05(17)
C8 C9 H9 120.0
C10 C9 H9 120.0
C11 C10 C9 120.10(17)
C11 C10 H10 120.0
C9 C10 H10 120.0
C10 C11 C12 120.26(17)
C10 C11 H11 119.9
C12 C11 H11 119.9
C11 C12 C7 119.90(16)
C11 C12 H12 120.0
C7 C12 H12 120.0
N5 C13 N4 114.28(17)
N5 C13 H13 122.9
N4 C13 H13 122.9
C19 C14 N5 110.50(16)
C19 C14 C15 119.57(17)
N5 C14 C15 129.93(17)
C16 C15 C14 117.78(17)
C16 C15 H15 121.1
C14 C15 H15 121.1
C15 C16 C17 121.64(17)
C15 C16 H16 119.2
C17 C16 H16 119.2
C18 C17 C16 121.50(18)
C18 C17 H17 119.3
C16 C17 H17 119.3
C17 C18 C19 116.42(17)
C17 C18 H18 121.8
C19 C18 H18 121.8
C18 C19 C14 123.10(16)
C18 C19 N4 131.44(16)
C14 C19 N4 105.45(15)
C21 C20 C25 122.59(17)
C21 C20 O1 119.74(16)
C25 C20 O1 117.60(17)
C20 C21 C22 118.56(19)
C20 C21 H21 120.7
C22 C21 H21 120.7
C23 C22 C21 120.0(2)
C23 C22 H22 120.0
C21 C22 H22 120.0
C22 C23 C24 120.7(2)
C22 C23 H23 119.6
C24 C23 H23 119.6
C23 C24 C25 120.2(2)
C23 C24 H24 119.9
C25 C24 H24 119.9
C20 C25 C24 117.9(2)
C20 C25 H25 121.0
C24 C25 H25 121.0
N7 C26 N6 114.55(16)
N7 C26 H26 122.7
N6 C26 H26 122.7
N7 C27 C28 129.39(16)
N7 C27 C32 110.47(15)
C28 C27 C32 120.13(16)
C29 C28 C27 117.81(17)
C29 C28 H28 121.1
C27 C28 H28 121.1
C28 C29 C30 121.33(17)
C28 C29 H29 119.3
C30 C29 H29 119.3
C31 C30 C29 121.67(17)
C31 C30 H30 119.2
C29 C30 H30 119.2
C30 C31 C32 116.50(17)
C30 C31 H31 121.8
C32 C31 H31 121.8
C31 C32 C27 122.56(16)
C31 C32 N6 132.09(16)
C27 C32 N6 105.35(15)
C34 C33 C38 122.44(18)
C34 C33 O2 120.09(17)
C38 C33 O2 117.46(17)
C33 C34 C35 118.1(2)
C33 C34 H34 121.0
C35 C34 H34 121.0
C36 C35 C34 120.5(2)
C36 C35 H35 119.7
C34 C35 H35 119.7
C35 C36 C37 120.1(2)
C35 C36 H36 119.9
C37 C36 H36 119.9
C36 C37 C38 120.5(2)
C36 C37 H37 119.8
C38 C37 H37 119.8
C33 C38 C37 118.3(2)
C33 C38 H38 120.8
C37 C38 H38 120.8

loop_
_geom_bond_atom_site_label_1
_geom_bond_atom_site_label_2
_geom_bond_distance
P1 N1 1.6064(14)
P1 N3 1.6144(15)
P1 C7 1.7932(18)
P1 C1 1.7965(17)
P2 N1 1.5743(15)
P2 N2 1.5814(15)
P2 O1 1.5849(12)
P2 N4 1.6904(15)
P3 N3 1.5677(15)
P3 O2 1.5872(13)
P3 N2 1.5879(14)
P3 N6 1.6869(15)
N4 C13 1.387(2)
N4 C19 1.400(2)
N5 C13 1.300(2)
N5 C14 1.397(2)
N6 C26 1.389(2)
N6 C32 1.402(2)
N7 C26 1.293(2)
N7 C27 1.393(2)
O1 C20 1.412(2)
O2 C33 1.414(2)
C1 C6 1.390(3)
C1 C2 1.395(2)
C2 C3 1.384(3)
C2 H2 0.95
C3 C4 1.382(3)
C3 H3 0.95
C4 C5 1.381(3)
C4 H4 0.95
C5 C6 1.390(3)
C5 H5 0.95
C6 H6 0.95
C7 C12 1.394(2)
C7 C8 1.398(2)
C8 C9 1.383(3)
C8 H8 0.95
C9 C10 1.385(3)
C9 H9 0.95
C10 C11 1.385(3)
C10 H10 0.95
C11 C12 1.389(3)
C11 H11 0.95
C12 H12 0.95
C13 H13 0.95
C14 C19 1.394(2)
C14 C15 1.399(3)
C15 C16 1.382(3)
C15 H15 0.95
C16 C17 1.395(3)
C16 H16 0.95
C17 C18 1.384(3)
C17 H17 0.95
C18 C19 1.388(2)
C18 H18 0.95
C20 C21 1.378(3)
C20 C25 1.380(3)
C21 C22 1.386(3)
C21 H21 0.95
C22 C23 1.378(3)
C22 H22 0.95
C23 C24 1.380(4)
C23 H23 0.95
C24 C25 1.392(3)
C24 H24 0.95
C25 H25 0.95
C26 H26 0.95
C27 C28 1.393(2)
C27 C32 1.398(2)
C28 C29 1.378(3)
C28 H28 0.95
C29 C30 1.401(3)
C29 H29 0.95
C30 C31 1.383(3)
C30 H30 0.95
C31 C32 1.386(2)
C31 H31 0.95
C33 C34 1.376(3)
C33 C38 1.378(3)
C34 C35 1.392(3)
C34 H34 0.95
C35 C36 1.376(3)
C35 H35 0.95
C36 C37 1.379(4)
C36 H36 0.95
C37 C38 1.386(3)
C37 H37 0.95
C38 H38 0.95

loop_
_geom_torsion_atom_site_label_1
_geom_torsion_atom_site_label_2
_geom_torsion_atom_site_label_3
_geom_torsion_atom_site_label_4
_geom_torsion
N2 P2 N1 P1 -18.47(14)
O1 P2 N1 P1 -147.83(9)
N4 P2 N1 P1 106.34(10)
N3 P1 N1 P2 20.43(13)
C7 P1 N1 P2 140.84(10)
C1 P1 N1 P2 -99.77(11)
N1 P2 N2 P3 -0.95(13)
O1 P2 N2 P3 128.06(9)
N4 P2 N2 P3 -126.97(10)
N3 P3 N2 P2 17.54(13)
O2 P3 N2 P2 146.34(9)
N6 P3 N2 P2 -105.97(10)
O2 P3 N3 P1 -142.02(9)
N2 P3 N3 P1 -15.15(14)
N6 P3 N3 P1 110.02(10)
N1 P1 N3 P3 -3.40(14)
C7 P1 N3 P3 -124.75(10)
C1 P1 N3 P3 118.68(11)
N1 P2 N4 C13 -114.85(16)
N2 P2 N4 C13 15.94(18)
O1 P2 N4 C13 130.60(16)
N1 P2 N4 C19 52.92(15)
N2 P2 N4 C19 -176.29(13)
O1 P2 N4 C19 -61.63(15)
N3 P3 N6 C26 4.33(16)
O2 P3 N6 C26 -112.12(15)
N2 P3 N6 C26 134.88(14)
N3 P3 N6 C32 -166.79(15)
O2 P3 N6 C32 76.76(16)
N2 P3 N6 C32 -36.24(18)
N1 P2 O1 C20 69.26(14)
N2 P2 O1 C20 -64.10(14)
N4 P2 O1 C20 -176.15(13)
N3 P3 O2 C33 77.30(13)
N2 P3 O2 C33 -55.52(13)
N6 P3 O2 C33 -170.31(12)
N1 P1 C1 C6 2.33(18)
N3 P1 C1 C6 -123.52(15)
C7 P1 C1 C6 121.41(15)
N1 P1 C1 C2 176.08(14)
N3 P1 C1 C2 50.23(16)
C7 P1 C1 C2 -64.84(17)
C6 C1 C2 C3 1.1(3)
P1 C1 C2 C3 -172.74(15)
C1 C2 C3 C4 0.6(3)
C2 C3 C4 C5 -1.7(3)
C3 C4 C5 C6 1.2(3)
C4 C5 C6 C1 0.5(3)
C2 C1 C6 C5 -1.6(3)
P1 C1 C6 C5 172.21(15)
N1 P1 C7 C12 22.11(16)
N3 P1 C7 C12 147.82(14)
C1 P1 C7 C12 -97.60(15)
N1 P1 C7 C8 -158.60(13)
N3 P1 C7 C8 -32.88(16)
C1 P1 C7 C8 81.70(15)
C12 C7 C8 C9 0.6(3)
P1 C7 C8 C9 -178.68(14)
C7 C8 C9 C10 -0.7(3)
C8 C9 C10 C11 0.0(3)
C9 C10 C11 C12 0.8(3)
C10 C11 C12 C7 -0.9(3)
C8 C7 C12 C11 0.1(3)
P1 C7 C12 C11 179.43(14)
C14 N5 C13 N4 -0.8(2)
C19 N4 C13 N5 1.3(2)
P2 N4 C13 N5 170.98(14)
C13 N5 C14 C19 0.0(2)
C13 N5 C14 C15 179.57(19)
C19 C14 C15 C16 -0.6(3)
N5 C14 C15 C16 179.86(18)
C14 C15 C16 C17 0.2(3)
C15 C16 C17 C18 0.0(3)
C16 C17 C18 C19 0.3(3)
C17 C18 C19 C14 -0.7(3)
C17 C18 C19 N4 178.97(17)
N5 C14 C19 C18 -179.47(16)
C15 C14 C19 C18 0.9(3)
N5 C14 C19 N4 0.8(2)
C15 C14 C19 N4 -178.88(16)
C13 N4 C19 C18 179.13(19)
P2 N4 C19 C18 9.0(3)
C13 N4 C19 C14 -1.15(18)
P2 N4 C19 C14 -171.25(12)
P2 O1 C20 C21 -74.09(18)
P2 O1 C20 C25 108.87(16)
C25 C20 C21 C22 0.4(3)
O1 C20 C21 C22 -176.49(16)
C20 C21 C22 C23 -0.7(3)
C21 C22 C23 C24 0.6(3)
C22 C23 C24 C25 -0.2(3)
C21 C20 C25 C24 0.0(3)
O1 C20 C25 C24 176.94(16)
C23 C24 C25 C20 -0.1(3)
C27 N7 C26 N6 0.4(2)
C32 N6 C26 N7 -0.2(2)
P3 N6 C26 N7 -173.20(14)
C26 N7 C27 C28 179.85(19)
C26 N7 C27 C32 -0.4(2)
N7 C27 C28 C29 -179.70(18)
C32 C27 C28 C29 0.6(3)
C27 C28 C29 C30 0.0(3)
C28 C29 C30 C31 -0.5(3)
C29 C30 C31 C32 0.5(3)
C30 C31 C32 C27 0.1(3)
C30 C31 C32 N6 179.19(18)
N7 C27 C32 C31 179.58(16)
C28 C27 C32 C31 -0.7(3)
N7 C27 C32 N6 0.3(2)
C28 C27 C32 N6 -179.94(16)
C26 N6 C32 C31 -179.25(19)
P3 N6 C32 C31 -6.8(3)
C26 N6 C32 C27 -0.07(18)
P3 N6 C32 C27 172.37(13)
P3 O2 C33 C34 -61.93(19)
P3 O2 C33 C38 118.94(15)
C38 C33 C34 C35 -1.2(3)
O2 C33 C34 C35 179.68(16)
C33 C34 C35 C36 1.7(3)
C34 C35 C36 C37 -0.6(3)
C35 C36 C37 C38 -1.2(3)
C34 C33 C38 C37 -0.5(3)
O2 C33 C38 C37 178.65(17)
C36 C37 C38 C33 1.7(3)
